data_7063871
loop_
_publ_author_name
'Levina, Anastasia A.'
'Chistyakov, Aleksandr S.'
'Shmelev, Maxim A.'
'Varaksina, Evgeniya A.'
'Voronina, Julia K.'
'Gogoleva, Natalia V.'
'Taydakov, Ilya V.'
'Sidorov, Alexey. A.'
'Eremenko, Igor. L.'

_publ_section_title
;
 Effects of combining fluorinated and non-fluorinated monocarboxylate
 anions in lanthanide complexes on the structure and photoluminescence
 properties
;
_journal_issue 30
_journal_name_full 'New Journal of Chemistry'
_journal_page_first 12959
_journal_page_last 12970
_journal_paper_doi 10.1039/D5NJ01296A
_journal_volume 49
_journal_year 2025
_chemical_formula_moiety 'C74 H34 Eu2 F20 N4 O14'
_chemical_formula_sum 'C74 H34 Eu2 F20 N4 O14'
_chemical_formula_weight 1886.97
_space_group_crystal_system triclinic
_space_group_IT_number 2
_space_group_name_Hall '-P 1'
_space_group_name_H-M_alt 'P -1'
_atom_sites_solution_hydrogens mixed
_audit_creation_date 2025-06-18
_audit_creation_method
;
Olex2 1.5
(compiled 2025.05.31 svn.r86d253d1 for OlexSys, GUI svn.r7254)
;
_audit_update_record
;
2025-06-18 deposited with the CCDC.	2025-06-27 downloaded from the CCDC.
;
_cell_angle_alpha 94.343(6)
_cell_angle_beta 91.165(4)
_cell_angle_gamma 100.944(5)
_cell_formula_units_Z 1
_cell_length_a 8.1936(9)
_cell_length_b 13.816(2)
_cell_length_c 14.573(2)
_cell_measurement_reflns_used 702
_cell_measurement_temperature 100.00
_cell_measurement_theta_max 24.81
_cell_measurement_theta_min 2.94
_cell_volume 1614.0(4)
_computing_cell_refinement 'SAINT V8.40A (Bruker, 2019)'
_computing_data_collection 'APEX 3 Bruker AXS Inc.'
_computing_data_reduction 'SAINT V8.40A (Bruker, 2019)'
_computing_molecular_graphics 'Olex2 1.5 (Dolomanov et al., 2009)'
_computing_publication_material 'Olex2 1.5 (Dolomanov et al., 2009)'
_computing_structure_refinement 'SHELXL 2018/3 (Sheldrick, 2015)'
_computing_structure_solution 'SHELXT 2014/4 (Sheldrick, 2014)'
_diffrn_ambient_temperature 100.00
_diffrn_measured_fraction_theta_full 0.973
_diffrn_measured_fraction_theta_max 0.973
_diffrn_measurement_device_type 'Bruker APEX-II CCD'
_diffrn_measurement_method '\f and \w scans'
_diffrn_radiation_type MoK\a
_diffrn_radiation_wavelength 0.71073
_diffrn_reflns_av_R_equivalents 0.0372
_diffrn_reflns_av_unetI/netI 0.0863
_diffrn_reflns_Laue_measured_fraction_full 0.973
_diffrn_reflns_Laue_measured_fraction_max 0.973
_diffrn_reflns_limit_h_max 10
_diffrn_reflns_limit_h_min -10
_diffrn_reflns_limit_k_max 17
_diffrn_reflns_limit_k_min -16
_diffrn_reflns_limit_l_max 17
_diffrn_reflns_limit_l_min -13
_diffrn_reflns_number 9912
_diffrn_reflns_point_group_measured_fraction_full 0.973
_diffrn_reflns_point_group_measured_fraction_max 0.973
_diffrn_reflns_theta_full 25.242
_diffrn_reflns_theta_max 25.997
_diffrn_reflns_theta_min 1.973
_exptl_absorpt_coefficient_mu 2.059
_exptl_absorpt_correction_T_max 0.7463
_exptl_absorpt_correction_T_min 0.6551
_exptl_absorpt_correction_type multi-scan
_exptl_absorpt_process_details
;
SADABS-2016/2 (Bruker,2016/2) was used for absorption correction.
wR2(int) was 0.0969 before and 0.0414 after correction.
The Ratio of minimum to maximum transmission is 0.8778.
The \l/2 correction factor is Not present.
;
_exptl_crystal_colour colourless
_exptl_crystal_colour_primary colourless
_exptl_crystal_density_diffrn 1.941
_exptl_crystal_description plate
_exptl_crystal_F_000 924
_exptl_crystal_size_max 0.15
_exptl_crystal_size_mid 0.1
_exptl_crystal_size_min 0.03
_refine_diff_density_max 0.746
_refine_diff_density_min -0.878
_refine_diff_density_rms 0.151
_refine_ls_extinction_method none
_refine_ls_goodness_of_fit_ref 1.026
_refine_ls_hydrogen_treatment constr
_refine_ls_matrix_type full
_refine_ls_number_parameters 503
_refine_ls_number_reflns 6172
_refine_ls_number_restraints 0
_refine_ls_restrained_S_all 1.026
_refine_ls_R_factor_all 0.0651
_refine_ls_R_factor_gt 0.0465
_refine_ls_shift/su_max 0.002
_refine_ls_shift/su_mean 0.000
_refine_ls_structure_factor_coef Fsqd
_refine_ls_weighting_details 'w=1/[\s^2^(Fo^2^)+(0.0395P)^2^] where P=(Fo^2^+2Fc^2^)/3'
_refine_ls_weighting_scheme calc
_refine_ls_wR_factor_gt 0.0892
_refine_ls_wR_factor_ref 0.0964
_reflns_Friedel_coverage 0.000
_reflns_number_gt 4961
_reflns_number_total 6172
_reflns_threshold_expression 'I > 2\s(I)'
_cod_data_source_file d5nj01296a2.cif
_cod_data_source_block 01_a
_cod_depositor_comments 'Adding full bibliography for 7063870--7063872.cif.'
_cod_original_cell_volume 1614.1(4)
_cod_database_code 7063871
_shelx_shelxl_version_number 2018/3
_shelx_space_group_comment
;
The symmetry employed for this shelxl refinement is uniquely defined
by the following loop, which should always be used as a source of
symmetry information in preference to the above space-group names.
They are only intended as comments.
;
_shelx_estimated_absorpt_t_max 0.941
_shelx_estimated_absorpt_t_min 0.748
_olex2_refinement_description
;
1. Fixed Uiso
 At 1.2 times of:
  All C(H) groups
 At 1.5 times of:
  All O(H,H) groups
2.a Rotating group:
 O7(H7A,H7B)
2.b Aromatic/amide H refined with riding coordinates:
 C18(H18), C17(H17), C21(H21), C23(H23), C27(H27), C26(H26), C24(H24),
 C28(H28), C25(H25), C22(H22), C33(H33), C37(H37), C36(H36), C35(H35), C34(H34)
2.c Fitted hexagon refined as free rotating group:
 C4(C3,C2,C7,C6,C5)
;
_olex2_submission_special_instructions 'No special instructions were received'

loop_
_space_group_symop_operation_xyz
'x, y, z'
'-x, -y, -z'

loop_
_atom_site_label
_atom_site_type_symbol
_atom_site_fract_x
_atom_site_fract_y
_atom_site_fract_z
_atom_site_U_iso_or_equiv
_atom_site_adp_type
_atom_site_occupancy
_atom_site_site_symmetry_order
_atom_site_calc_flag
_atom_site_refinement_flags_posn
_atom_site_refinement_flags_adp
_atom_site_refinement_flags_occupancy
_atom_site_disorder_assembly
_atom_site_disorder_group
Eu1 Eu 0.35827(3) 0.11002(2) 0.53632(2) 0.01618(9) Uani 1 1 d . . . . .
O4 O 0.7729(4) 0.0248(3) 0.3715(3) 0.0216(9) Uani 1 1 d . . . . .
O3 O 0.5786(4) 0.0926(3) 0.4393(3) 0.0240(10) Uani 1 1 d . . . . .
O6 O 0.4258(4) -0.0967(3) 0.3603(3) 0.0202(9) Uani 1 1 d . . . . .
F14 F 0.5216(4) 0.0784(2) 0.2079(3) 0.0334(9) Uani 1 1 d . . . . .
O7 O 0.0642(4) 0.1196(3) 0.5239(3) 0.0215(9) Uani 1 1 d . . . . .
H7A H 0.048181 0.175915 0.551938 0.032 Uiso 1 1 d R U . . .
H7B H 0.004523 0.073910 0.555231 0.032 Uiso 1 1 d R U . . .
F10 F 0.9096(4) 0.2766(2) 0.4195(2) 0.0315(9) Uani 1 1 d . . . . .
F11 F 0.9554(4) 0.4207(2) 0.3029(3) 0.0401(10) Uani 1 1 d . . . . .
F13 F 0.5651(5) 0.2232(3) 0.0916(3) 0.0408(10) Uani 1 1 d . . . . .
F12 F 0.7819(5) 0.3954(3) 0.1389(3) 0.0470(11) Uani 1 1 d . . . . .
O5 O 0.2364(4) -0.0111(3) 0.4129(3) 0.0201(9) Uani 1 1 d . . . . .
C8 C 0.6882(7) 0.0903(4) 0.3810(4) 0.0210(13) Uani 1 1 d . . . . .
N1 N 0.3146(5) 0.2187(3) 0.4040(3) 0.0204(11) Uani 1 1 d . . . . .
C18 C 0.2152(7) -0.1388(5) 0.0976(5) 0.0286(15) Uani 1 1 d . . . . .
H18 H 0.271948 -0.164884 0.048203 0.034 Uiso 1 1 calc R U . . .
O1 O 0.3021(5) 0.2040(3) 0.6704(3) 0.0279(10) Uani 1 1 d . . . . .
C17 C 0.2900(7) -0.1208(4) 0.1825(4) 0.0236(14) Uani 1 1 d . . . . .
H17 H 0.398601 -0.133941 0.191698 0.028 Uiso 1 1 calc R U . . .
C9 C 0.7160(6) 0.1723(4) 0.3161(4) 0.0200(13) Uani 1 1 d . . . . .
C16 C 0.2080(6) -0.0824(4) 0.2581(4) 0.0175(12) Uani 1 1 d . . . . .
C15 C 0.2959(6) -0.0628(4) 0.3504(4) 0.0198(13) Uani 1 1 d . . . . .
F3 F 0.5023(7) 0.3142(4) 0.8084(4) 0.0820(17) Uani 1 1 d . . . . .
C20 C -0.0308(6) -0.0827(4) 0.1568(4) 0.0195(13) Uani 1 1 d . . . . .
C21 C 0.0505(6) -0.0637(4) 0.2438(4) 0.0216(13) Uani 1 1 d . . . . .
H21 H -0.004116 -0.037272 0.293939 0.026 Uiso 1 1 calc R U . . .
O2 O 0.1147(6) 0.2908(3) 0.6305(4) 0.0419(12) Uani 1 1 d . . . . .
F4 F 0.4990(11) 0.3856(5) 0.9824(5) 0.146(3) Uani 1 1 d . . . . .
C1 C 0.2104(7) 0.2654(4) 0.6867(4) 0.0250(14) Uani 1 1 d . . . . .
C10 C 0.8243(7) 0.2609(4) 0.3388(4) 0.0223(13) Uani 1 1 d . . . . .
F7 F -0.0701(6) 0.3251(3) 0.7746(4) 0.0788(18) Uani 1 1 d . . . . .
C23 C -0.2692(7) -0.0806(5) 0.0570(5) 0.0321(16) Uani 1 1 d . . . . .
H23 H -0.377607 -0.067059 0.048216 0.039 Uiso 1 1 calc R U . . .
C14 C 0.6289(7) 0.1614(4) 0.2321(4) 0.0233(14) Uani 1 1 d . . . . .
C19 C 0.0525(7) -0.1193(4) 0.0808(4) 0.0247(14) Uani 1 1 d . . . . .
C11 C 0.8477(7) 0.3348(4) 0.2786(5) 0.0279(15) Uani 1 1 d . . . . .
C27 C 0.1865(8) 0.2355(5) 0.2589(5) 0.0359(17) Uani 1 1 d . . . . .
H27 H 0.104656 0.207976 0.212255 0.043 Uiso 1 1 calc R U . . .
C26 C 0.2017(8) 0.1853(5) 0.3375(5) 0.0303(15) Uani 1 1 d . . . . .
H26 H 0.127474 0.124443 0.343271 0.036 Uiso 1 1 calc R U . . .
C24 C -0.1851(8) -0.1164(5) -0.0191(5) 0.0389(17) Uani 1 1 d . . . . .
H24 H -0.238109 -0.127782 -0.078548 0.047 Uiso 1 1 calc R U . . .
C28 C 0.2876(9) 0.3227(5) 0.2493(5) 0.0415(19) Uani 1 1 d . . . . .
H28 H 0.278481 0.356808 0.195719 0.050 Uiso 1 1 calc R U . . .
C13 C 0.6523(7) 0.2354(5) 0.1721(4) 0.0282(14) Uani 1 1 d . . . . .
C25 C -0.0278(8) -0.1344(5) -0.0066(5) 0.0352(16) Uani 1 1 d . . . . .
H25 H 0.027962 -0.157444 -0.057966 0.042 Uiso 1 1 calc R U . . .
F5 F 0.2150(12) 0.4259(5) 1.0552(4) 0.161(4) Uani 1 1 d . . . . .
C4 C 0.3615(8) 0.3691(4) 0.9303(4) 0.084(3) Uani 1 1 d G . . . .
C3 C 0.3616(6) 0.3303(4) 0.8394(4) 0.059(2) Uani 1 1 d G . . . .
C2 C 0.2167(7) 0.3146(3) 0.7846(3) 0.0378(18) Uani 1 1 d G . . . .
C7 C 0.0717(6) 0.3377(4) 0.8206(4) 0.051(2) Uani 1 1 d G . . . .
C6 C 0.0716(8) 0.3765(4) 0.9114(4) 0.076(3) Uani 1 1 d G . . . .
C5 C 0.2165(11) 0.3922(4) 0.9663(3) 0.091(4) Uani 1 1 d G . . . .
C12 C 0.7620(8) 0.3225(4) 0.1970(5) 0.0309(16) Uani 1 1 d . . . . .
C31 C 0.5426(7) 0.3427(4) 0.4674(5) 0.0260(15) Uani 1 1 d . . . . .
C30 C 0.4185(7) 0.3081(4) 0.3963(5) 0.0271(15) Uani 1 1 d . . . . .
N2 N 0.5507(6) 0.2842(3) 0.5388(4) 0.0256(12) Uani 1 1 d . . . . .
C22 C -0.1943(7) -0.0661(4) 0.1416(4) 0.0266(14) Uani 1 1 d . . . . .
H22 H -0.252809 -0.044185 0.192262 0.032 Uiso 1 1 calc R U . . .
C33 C 0.6332(9) 0.4902(5) 0.3847(6) 0.044(2) Uani 1 1 d . . . . .
H33 H 0.704853 0.552267 0.380591 0.052 Uiso 1 1 calc R U . . .
C37 C 0.6673(7) 0.3162(4) 0.6040(5) 0.0312(16) Uani 1 1 d . . . . .
H37 H 0.674435 0.276350 0.653669 0.037 Uiso 1 1 calc R U . . .
C36 C 0.7820(8) 0.4067(5) 0.6036(6) 0.044(2) Uani 1 1 d . . . . .
H36 H 0.864745 0.426396 0.651432 0.052 Uiso 1 1 calc R U . . .
C29 C 0.4073(8) 0.3630(5) 0.3197(5) 0.0334(17) Uani 1 1 d . . . . .
C35 C 0.7715(8) 0.4655(5) 0.5327(6) 0.044(2) Uani 1 1 d . . . . .
H35 H 0.846627 0.526825 0.531534 0.053 Uiso 1 1 calc R U . . .
F6 F -0.0692(9) 0.3947(4) 0.9491(4) 0.123(3) Uani 1 1 d . . . . .
C32 C 0.6503(7) 0.4351(4) 0.4623(5) 0.0370(19) Uani 1 1 d . . . . .
C34 C 0.5182(9) 0.4559(5) 0.3177(6) 0.044(2) Uani 1 1 d . . . . .
H34 H 0.510104 0.494626 0.267190 0.053 Uiso 1 1 calc R U . . .

loop_
_atom_site_aniso_label
_atom_site_aniso_U_11
_atom_site_aniso_U_22
_atom_site_aniso_U_33
_atom_site_aniso_U_23
_atom_site_aniso_U_13
_atom_site_aniso_U_12
Eu1 0.01102(13) 0.01606(15) 0.02042(17) 0.00231(11) -0.00101(10) -0.00021(9)
O4 0.0184(19) 0.021(2) 0.026(2) 0.0078(19) 0.0048(18) 0.0034(16)
O3 0.0135(18) 0.030(2) 0.028(3) 0.0004(19) 0.0066(18) 0.0014(16)
O6 0.0172(18) 0.021(2) 0.022(2) 0.0011(18) -0.0039(17) 0.0042(15)
F14 0.0324(19) 0.0262(19) 0.037(2) 0.0015(17) -0.0062(17) -0.0051(15)
O7 0.0146(18) 0.019(2) 0.031(3) 0.0073(19) 0.0010(18) 0.0017(15)
F10 0.0315(19) 0.0274(19) 0.034(2) 0.0027(17) -0.0083(17) 0.0018(15)
F11 0.033(2) 0.0262(19) 0.055(3) 0.0042(19) -0.0046(19) -0.0084(16)
F13 0.048(2) 0.043(2) 0.030(2) 0.0100(19) -0.0107(19) 0.0053(18)
F12 0.060(3) 0.037(2) 0.044(3) 0.020(2) 0.003(2) 0.0045(19)
O5 0.0144(18) 0.021(2) 0.024(2) -0.0020(18) 0.0000(17) 0.0017(15)
C8 0.019(3) 0.023(3) 0.018(3) 0.001(3) -0.003(2) -0.002(2)
N1 0.023(2) 0.020(2) 0.020(3) 0.000(2) -0.001(2) 0.008(2)
C18 0.019(3) 0.038(4) 0.027(4) -0.002(3) 0.002(3) 0.004(3)
O1 0.028(2) 0.026(2) 0.030(3) -0.006(2) 0.000(2) 0.0088(18)
C17 0.018(3) 0.024(3) 0.028(4) 0.004(3) 0.001(3) 0.002(2)
C9 0.016(3) 0.017(3) 0.027(4) 0.000(3) 0.000(3) 0.003(2)
C16 0.018(3) 0.016(3) 0.018(3) -0.002(2) -0.004(2) 0.003(2)
C15 0.010(2) 0.023(3) 0.025(4) 0.003(3) 0.001(2) -0.003(2)
F3 0.086(4) 0.069(3) 0.092(4) -0.027(3) -0.043(3) 0.037(3)
C20 0.014(3) 0.023(3) 0.020(3) 0.004(3) -0.003(2) -0.001(2)
C21 0.018(3) 0.018(3) 0.028(4) 0.005(3) -0.003(3) 0.000(2)
O2 0.054(3) 0.023(2) 0.050(3) 0.002(2) -0.013(3) 0.012(2)
F4 0.239(9) 0.121(6) 0.095(5) -0.042(4) -0.101(6) 0.109(6)
C1 0.024(3) 0.023(3) 0.027(4) 0.010(3) 0.004(3) -0.003(2)
C10 0.023(3) 0.024(3) 0.020(4) 0.001(3) 0.002(3) 0.005(2)
F7 0.057(3) 0.061(3) 0.111(5) -0.014(3) 0.030(3) 0.000(2)
C23 0.022(3) 0.040(4) 0.033(4) 0.001(3) -0.006(3) 0.006(3)
C14 0.022(3) 0.023(3) 0.023(4) -0.002(3) -0.002(3) 0.000(2)
C19 0.027(3) 0.024(3) 0.023(4) -0.001(3) -0.008(3) 0.006(2)
C11 0.021(3) 0.023(3) 0.038(4) 0.006(3) 0.002(3) -0.002(2)
C27 0.040(4) 0.045(4) 0.030(4) 0.006(3) -0.002(3) 0.025(3)
C26 0.030(3) 0.035(4) 0.030(4) 0.004(3) 0.002(3) 0.017(3)
C24 0.038(4) 0.054(5) 0.023(4) -0.002(3) -0.010(3) 0.008(3)
C28 0.053(4) 0.055(5) 0.028(4) 0.019(4) 0.009(4) 0.030(4)
C13 0.032(3) 0.038(4) 0.016(4) 0.003(3) -0.004(3) 0.012(3)
C25 0.028(3) 0.049(4) 0.027(4) -0.001(3) -0.001(3) 0.005(3)
F5 0.346(12) 0.142(6) 0.035(4) 0.003(4) 0.022(6) 0.147(8)
C4 0.158(11) 0.059(6) 0.046(7) -0.007(5) -0.042(7) 0.057(7)
C3 0.085(7) 0.045(5) 0.057(6) 0.006(5) 0.003(5) 0.039(5)
C2 0.063(5) 0.016(3) 0.038(5) 0.009(3) 0.017(4) 0.012(3)
C7 0.075(6) 0.029(4) 0.048(6) 0.004(4) 0.019(5) 0.008(4)
C6 0.119(9) 0.048(5) 0.066(7) 0.000(5) 0.053(7) 0.028(6)
C5 0.188(13) 0.065(7) 0.037(7) 0.003(5) 0.015(8) 0.071(8)
C12 0.039(4) 0.025(3) 0.030(4) 0.009(3) 0.005(3) 0.005(3)
C31 0.018(3) 0.021(3) 0.039(4) -0.001(3) 0.011(3) 0.003(2)
C30 0.028(3) 0.023(3) 0.033(4) 0.004(3) 0.009(3) 0.012(3)
N2 0.020(2) 0.020(3) 0.034(3) -0.003(2) -0.003(2) -0.001(2)
C22 0.029(3) 0.031(3) 0.019(4) 0.002(3) -0.007(3) 0.005(3)
C33 0.045(4) 0.024(4) 0.068(6) 0.020(4) 0.027(4) 0.011(3)
C37 0.030(3) 0.018(3) 0.042(5) -0.002(3) -0.006(3) 0.001(3)
C36 0.029(3) 0.031(4) 0.062(6) -0.016(4) -0.010(4) -0.007(3)
C29 0.039(4) 0.036(4) 0.033(4) 0.016(3) 0.018(3) 0.021(3)
C35 0.029(4) 0.016(3) 0.083(7) -0.003(4) 0.014(4) -0.002(3)
F6 0.176(7) 0.091(4) 0.110(6) -0.002(4) 0.089(5) 0.041(4)
C32 0.025(3) 0.018(3) 0.069(6) 0.004(3) 0.021(4) 0.005(3)
C34 0.051(5) 0.035(4) 0.058(6) 0.031(4) 0.030(4) 0.021(3)

loop_
_atom_type_symbol
_atom_type_description
_atom_type_scat_dispersion_real
_atom_type_scat_dispersion_imag
_atom_type_scat_source
C C 0.0033 0.0016 'International Tables Vol C Tables 4.2.6.8 and 6.1.1.4'
H H 0.0000 0.0000 'International Tables Vol C Tables 4.2.6.8 and 6.1.1.4'
Eu Eu -0.1578 3.6682 'International Tables Vol C Tables 4.2.6.8 and 6.1.1.4'
F F 0.0171 0.0103 'International Tables Vol C Tables 4.2.6.8 and 6.1.1.4'
N N 0.0061 0.0033 'International Tables Vol C Tables 4.2.6.8 and 6.1.1.4'
O O 0.0106 0.0060 'International Tables Vol C Tables 4.2.6.8 and 6.1.1.4'

loop_
_geom_angle_atom_site_label_1
_geom_angle_atom_site_label_2
_geom_angle_atom_site_label_3
_geom_angle
_geom_angle_site_symmetry_1
_geom_angle_site_symmetry_3
_geom_angle_publ_flag
O4 Eu1 O3 46.57(10) 2_656 2_656 ?
O4 Eu1 N1 145.55(14) 2_656 . ?
O4 Eu1 N2 146.17(16) 2_656 . ?
O3 Eu1 O4 121.74(13) . 2_656 ?
O3 Eu1 O3 75.18(12) . 2_656 ?
O3 Eu1 O7 138.99(14) . . ?
O3 Eu1 O5 74.78(12) . . ?
O3 Eu1 N1 76.97(14) . . ?
O3 Eu1 O1 140.32(14) . . ?
O3 Eu1 N2 73.29(14) . . ?
O6 Eu1 O4 77.35(12) 2_656 2_656 ?
O6 Eu1 O3 62.63(12) 2_656 2_656 ?
O6 Eu1 O3 76.83(13) 2_656 . ?
O6 Eu1 O7 143.93(13) 2_656 . ?
O6 Eu1 O5 126.56(13) 2_656 . ?
O6 Eu1 N1 137.09(13) 2_656 . ?
O6 Eu1 O1 76.84(14) 2_656 . ?
O6 Eu1 N2 77.51(15) 2_656 . ?
O7 Eu1 O4 77.58(12) . 2_656 ?
O7 Eu1 O3 114.28(11) . 2_656 ?
O7 Eu1 N1 71.11(13) . . ?
O7 Eu1 N2 111.94(14) . . ?
O5 Eu1 O4 80.56(13) . 2_656 ?
O5 Eu1 O3 66.78(12) . 2_656 ?
O5 Eu1 O7 73.60(12) . . ?
O5 Eu1 N1 77.19(14) . . ?
O5 Eu1 N2 133.02(14) . . ?
N1 Eu1 O3 138.94(13) . 2_656 ?
N1 Eu1 N2 62.69(16) . . ?
O1 Eu1 O4 80.11(13) . 2_656 ?
O1 Eu1 O3 116.83(13) . 2_656 ?
O1 Eu1 O7 73.64(14) . . ?
O1 Eu1 O5 144.76(12) . . ?
O1 Eu1 N1 103.89(14) . . ?
O1 Eu1 N2 72.40(14) . . ?
N2 Eu1 O3 133.56(13) . 2_656 ?
C8 O4 Eu1 106.4(3) . 2_656 ?
Eu1 O3 Eu1 104.82(12) . 2_656 ?
C8 O3 Eu1 172.6(4) . . ?
C8 O3 Eu1 81.5(3) . 2_656 ?
C15 O6 Eu1 144.9(4) . 2_656 ?
Eu1 O7 H7A 109.8 . . ?
Eu1 O7 H7B 110.1 . . ?
H7A O7 H7B 103.8 . . ?
C15 O5 Eu1 134.1(3) . . ?
O4 C8 Eu1 50.7(2) . 2_656 ?
O4 C8 O3 124.6(5) . . ?
O4 C8 C9 118.0(5) . . ?
O3 C8 Eu1 74.7(3) . 2_656 ?
O3 C8 C9 117.4(5) . . ?
C9 C8 Eu1 164.3(4) . 2_656 ?
C26 N1 Eu1 120.6(4) . . ?
C26 N1 C30 118.2(5) . . ?
C30 N1 Eu1 121.0(4) . . ?
C17 C18 H18 119.3 . . ?
C17 C18 C19 121.3(6) . . ?
C19 C18 H18 119.3 . . ?
C1 O1 Eu1 134.1(4) . . ?
C18 C17 H17 119.6 . . ?
C18 C17 C16 120.8(5) . . ?
C16 C17 H17 119.6 . . ?
C10 C9 C8 121.9(6) . . ?
C10 C9 C14 117.5(5) . . ?
C14 C9 C8 120.6(5) . . ?
C17 C16 C15 118.9(5) . . ?
C21 C16 C17 119.0(6) . . ?
C21 C16 C15 122.0(5) . . ?
O6 C15 O5 124.4(6) . . ?
O6 C15 C16 117.3(5) . . ?
O5 C15 C16 118.2(5) . . ?
C21 C20 C19 119.5(5) . . ?
C21 C20 C22 122.1(5) . . ?
C22 C20 C19 118.4(6) . . ?
C16 C21 C20 121.4(5) . . ?
C16 C21 H21 119.3 . . ?
C20 C21 H21 119.3 . . ?
O1 C1 C2 117.6(6) . . ?
O2 C1 O1 125.9(6) . . ?
O2 C1 C2 116.6(5) . . ?
F10 C10 C9 120.4(5) . . ?
F10 C10 C11 118.7(5) . . ?
C9 C10 C11 120.9(6) . . ?
C24 C23 H23 120.1 . . ?
C22 C23 H23 120.1 . . ?
C22 C23 C24 119.7(6) . . ?
F14 C14 C9 119.7(5) . . ?
F14 C14 C13 118.8(6) . . ?
C13 C14 C9 121.4(5) . . ?
C20 C19 C18 117.9(6) . . ?
C25 C19 C18 123.1(6) . . ?
C25 C19 C20 119.0(5) . . ?
F11 C11 C10 119.4(6) . . ?
C12 C11 F11 120.1(5) . . ?
C12 C11 C10 120.6(5) . . ?
C26 C27 H27 119.9 . . ?
C28 C27 H27 119.9 . . ?
C28 C27 C26 120.1(7) . . ?
N1 C26 C27 122.9(6) . . ?
N1 C26 H26 118.5 . . ?
C27 C26 H26 118.5 . . ?
C23 C24 H24 120.0 . . ?
C25 C24 C23 120.1(7) . . ?
C25 C24 H24 120.0 . . ?
C27 C28 H28 120.4 . . ?
C27 C28 C29 119.1(6) . . ?
C29 C28 H28 120.4 . . ?
F13 C13 C14 120.1(6) . . ?
F13 C13 C12 120.5(6) . . ?
C12 C13 C14 119.3(6) . . ?
C19 C25 H25 119.5 . . ?
C24 C25 C19 121.0(6) . . ?
C24 C25 H25 119.5 . . ?
F4 C4 C3 120.4(6) . . ?
F4 C4 C5 119.6(6) . . ?
C3 C4 C5 120.0 . . ?
F3 C3 C4 117.3(5) . . ?
F3 C3 C2 122.6(5) . . ?
C2 C3 C4 120.0 . . ?
C3 C2 C1 121.0(4) . . ?
C3 C2 C7 120.0 . . ?
C7 C2 C1 118.9(4) . . ?
F7 C7 C2 124.4(5) . . ?
F7 C7 C6 115.6(5) . . ?
C6 C7 C2 120.0 . . ?
C5 C6 C7 120.0 . . ?
F6 C6 C7 121.0(6) . . ?
F6 C6 C5 118.9(6) . . ?
F5 C5 C4 119.8(7) . . ?
F5 C5 C6 120.1(7) . . ?
C6 C5 C4 120.0 . . ?
F12 C12 C13 119.1(6) . . ?
C11 C12 F12 120.7(6) . . ?
C11 C12 C13 120.2(6) . . ?
N2 C31 C30 117.7(5) . . ?
N2 C31 C32 122.8(6) . . ?
C32 C31 C30 119.4(6) . . ?
N1 C30 C31 117.9(6) . . ?
N1 C30 C29 121.6(6) . . ?
C29 C30 C31 120.5(6) . . ?
C31 N2 Eu1 120.4(4) . . ?
C37 N2 Eu1 122.0(4) . . ?
C37 N2 C31 117.5(5) . . ?
C20 C22 H22 119.1 . . ?
C23 C22 C20 121.8(6) . . ?
C23 C22 H22 119.1 . . ?
C32 C33 H33 119.4 . . ?
C34 C33 H33 119.4 . . ?
C34 C33 C32 121.3(6) . . ?
N2 C37 H37 118.3 . . ?
N2 C37 C36 123.4(7) . . ?
C36 C37 H37 118.3 . . ?
C37 C36 H36 120.6 . . ?
C35 C36 C37 118.8(7) . . ?
C35 C36 H36 120.6 . . ?
C28 C29 C34 123.9(7) . . ?
C30 C29 C28 118.1(6) . . ?
C30 C29 C34 118.1(7) . . ?
C36 C35 H35 120.0 . . ?
C36 C35 C32 120.0(6) . . ?
C32 C35 H35 120.0 . . ?
C31 C32 C33 118.7(7) . . ?
C35 C32 C31 117.5(7) . . ?
C35 C32 C33 123.8(6) . . ?
C33 C34 C29 122.0(7) . . ?
C33 C34 H34 119.0 . . ?
C29 C34 H34 119.0 . . ?

loop_
_geom_bond_atom_site_label_1
_geom_bond_atom_site_label_2
_geom_bond_distance
_geom_bond_site_symmetry_2
_geom_bond_publ_flag
Eu1 O4 2.471(3) 2_656 ?
Eu1 O3 2.352(3) . ?
Eu1 O3 2.987(4) 2_656 ?
Eu1 O6 2.342(4) 2_656 ?
Eu1 O7 2.442(3) . ?
Eu1 O5 2.423(4) . ?
Eu1 N1 2.591(5) . ?
Eu1 O1 2.365(4) . ?
Eu1 N2 2.612(4) . ?
O4 C8 1.243(6) . ?
O3 C8 1.252(6) . ?
O6 C15 1.252(6) . ?
F14 C14 1.325(6) . ?
O7 H7A 0.8837 . ?
O7 H7B 0.8841 . ?
F10 C10 1.337(7) . ?
F11 C11 1.356(7) . ?
F13 C13 1.344(7) . ?
F12 C12 1.353(7) . ?
O5 C15 1.277(6) . ?
C8 C9 1.517(7) . ?
N1 C26 1.320(8) . ?
N1 C30 1.374(7) . ?
C18 H18 0.9500 . ?
C18 C17 1.354(8) . ?
C18 C19 1.429(8) . ?
O1 C1 1.249(7) . ?
C17 H17 0.9500 . ?
C17 C16 1.422(7) . ?
C9 C10 1.382(7) . ?
C9 C14 1.389(8) . ?
C16 C15 1.494(8) . ?
C16 C21 1.378(7) . ?
F3 C3 1.298(6) . ?
C20 C21 1.403(8) . ?
C20 C19 1.423(8) . ?
C20 C22 1.418(8) . ?
C21 H21 0.9500 . ?
O2 C1 1.237(7) . ?
F4 C4 1.319(8) . ?
C1 C2 1.528(7) . ?
C10 C11 1.385(8) . ?
F7 C7 1.305(7) . ?
C23 H23 0.9500 . ?
C23 C24 1.423(8) . ?
C23 C22 1.350(8) . ?
C14 C13 1.382(8) . ?
C19 C25 1.405(9) . ?
C11 C12 1.351(9) . ?
C27 H27 0.9500 . ?
C27 C26 1.399(9) . ?
C27 C28 1.345(9) . ?
C26 H26 0.9500 . ?
C24 H24 0.9500 . ?
C24 C25 1.369(9) . ?
C28 H28 0.9500 . ?
C28 C29 1.410(10) . ?
C13 C12 1.378(9) . ?
C25 H25 0.9500 . ?
F5 C5 1.346(7) . ?
C4 C3 1.3900 . ?
C4 C5 1.3900 . ?
C3 C2 1.3900 . ?
C2 C7 1.3900 . ?
C7 C6 1.3900 . ?
C6 C5 1.3900 . ?
C6 F6 1.346(7) . ?
C31 C30 1.425(9) . ?
C31 N2 1.372(8) . ?
C31 C32 1.415(8) . ?
C30 C29 1.408(9) . ?
N2 C37 1.323(8) . ?
C22 H22 0.9500 . ?
C33 H33 0.9500 . ?
C33 C32 1.430(10) . ?
C33 C34 1.337(11) . ?
C37 H37 0.9500 . ?
C37 C36 1.414(8) . ?
C36 H36 0.9500 . ?
C36 C35 1.372(10) . ?
C29 C34 1.428(9) . ?
C35 H35 0.9500 . ?
C35 C32 1.396(10) . ?
C34 H34 0.9500 . ?

loop_
_geom_torsion_atom_site_label_1
_geom_torsion_atom_site_label_2
_geom_torsion_atom_site_label_3
_geom_torsion_atom_site_label_4
_geom_torsion
_geom_torsion_site_symmetry_1
_geom_torsion_site_symmetry_2
_geom_torsion_site_symmetry_3
_geom_torsion_site_symmetry_4
_geom_torsion_publ_flag
Eu1 O4 C8 O3 11.6(7) 2_656 . . . ?
Eu1 O4 C8 C9 -166.9(4) 2_656 . . . ?
Eu1 O3 C8 O4 -9.3(5) 2_656 . . . ?
Eu1 O3 C8 C9 169.2(5) 2_656 . . . ?
Eu1 O6 C15 O5 1.7(9) 2_656 . . . ?
Eu1 O6 C15 C16 -180.0(4) 2_656 . . . ?
Eu1 O5 C15 O6 34.1(8) . . . . ?
Eu1 O5 C15 C16 -144.2(4) . . . . ?
Eu1 C8 C9 C10 -134.6(12) 2_656 . . . ?
Eu1 C8 C9 C14 47.1(16) 2_656 . . . ?
Eu1 N1 C26 C27 -172.0(4) . . . . ?
Eu1 N1 C30 C31 -4.8(7) . . . . ?
Eu1 N1 C30 C29 173.2(4) . . . . ?
Eu1 O1 C1 O2 2.7(8) . . . . ?
Eu1 O1 C1 C2 -176.9(3) . . . . ?
Eu1 N2 C37 C36 174.9(5) . . . . ?
O4 C8 C9 C10 -93.9(7) . . . . ?
O4 C8 C9 C14 87.8(7) . . . . ?
O3 C8 C9 C10 87.5(7) . . . . ?
O3 C8 C9 C14 -90.8(7) . . . . ?
F14 C14 C13 F13 1.1(9) . . . . ?
F14 C14 C13 C12 179.2(5) . . . . ?
F10 C10 C11 F11 -0.2(8) . . . . ?
F10 C10 C11 C12 -179.0(5) . . . . ?
F11 C11 C12 F12 -0.2(9) . . . . ?
F11 C11 C12 C13 -179.9(5) . . . . ?
F13 C13 C12 F12 -0.6(9) . . . . ?
F13 C13 C12 C11 179.1(5) . . . . ?
C8 C9 C10 F10 0.5(8) . . . . ?
C8 C9 C10 C11 -180.0(5) . . . . ?
C8 C9 C14 F14 -0.6(8) . . . . ?
C8 C9 C14 C13 179.9(5) . . . . ?
N1 C30 C29 C28 -1.2(9) . . . . ?
N1 C30 C29 C34 179.1(5) . . . . ?
C18 C17 C16 C15 -179.5(5) . . . . ?
C18 C17 C16 C21 0.0(8) . . . . ?
C18 C19 C25 C24 178.8(6) . . . . ?
O1 C1 C2 C3 30.3(6) . . . . ?
O1 C1 C2 C7 -145.5(4) . . . . ?
C17 C18 C19 C20 -1.6(9) . . . . ?
C17 C18 C19 C25 178.2(6) . . . . ?
C17 C16 C15 O6 -11.9(7) . . . . ?
C17 C16 C15 O5 166.6(5) . . . . ?
C17 C16 C21 C20 0.8(8) . . . . ?
C9 C10 C11 F11 -179.8(5) . . . . ?
C9 C10 C11 C12 1.5(9) . . . . ?
C9 C14 C13 F13 -179.3(5) . . . . ?
C9 C14 C13 C12 -1.3(9) . . . . ?
C15 C16 C21 C20 -179.8(5) . . . . ?
F3 C3 C2 C1 7.4(6) . . . . ?
F3 C3 C2 C7 -176.9(6) . . . . ?
C20 C19 C25 C24 -1.4(9) . . . . ?
C21 C16 C15 O6 168.7(5) . . . . ?
C21 C16 C15 O5 -12.9(8) . . . . ?
C21 C20 C19 C18 2.3(8) . . . . ?
C21 C20 C19 C25 -177.6(5) . . . . ?
C21 C20 C22 C23 177.2(5) . . . . ?
O2 C1 C2 C3 -149.4(4) . . . . ?
O2 C1 C2 C7 34.8(6) . . . . ?
F4 C4 C3 F3 -2.0(6) . . . . ?
F4 C4 C3 C2 -179.0(7) . . . . ?
F4 C4 C5 F5 -3.7(7) . . . . ?
F4 C4 C5 C6 179.0(7) . . . . ?
C1 C2 C7 F7 -3.8(6) . . . . ?
C1 C2 C7 C6 175.8(4) . . . . ?
C10 C9 C14 F14 -178.9(5) . . . . ?
C10 C9 C14 C13 1.5(8) . . . . ?
C10 C11 C12 F12 178.5(5) . . . . ?
C10 C11 C12 C13 -1.2(10) . . . . ?
F7 C7 C6 C5 179.7(5) . . . . ?
F7 C7 C6 F6 3.0(6) . . . . ?
C23 C24 C25 C19 0.8(10) . . . . ?
C14 C9 C10 F10 178.8(5) . . . . ?
C14 C9 C10 C11 -1.6(8) . . . . ?
C14 C13 C12 F12 -178.7(5) . . . . ?
C14 C13 C12 C11 1.1(10) . . . . ?
C19 C18 C17 C16 0.5(9) . . . . ?
C19 C20 C21 C16 -1.9(8) . . . . ?
C19 C20 C22 C23 -2.5(9) . . . . ?
C27 C28 C29 C30 1.7(9) . . . . ?
C27 C28 C29 C34 -178.5(6) . . . . ?
C26 N1 C30 C31 -178.6(5) . . . . ?
C26 N1 C30 C29 -0.6(8) . . . . ?
C26 C27 C28 C29 -0.6(10) . . . . ?
C24 C23 C22 C20 1.9(9) . . . . ?
C28 C27 C26 N1 -1.2(9) . . . . ?
C28 C29 C34 C33 -178.1(6) . . . . ?
C4 C3 C2 C1 -175.7(4) . . . . ?
C4 C3 C2 C7 0.0 . . . . ?
C3 C4 C5 F5 177.3(6) . . . . ?
C3 C4 C5 C6 0.0 . . . . ?
C3 C2 C7 F7 -179.7(6) . . . . ?
C3 C2 C7 C6 0.0 . . . . ?
C2 C7 C6 C5 0.0 . . . . ?
C2 C7 C6 F6 -176.6(6) . . . . ?
C7 C6 C5 F5 -177.3(6) . . . . ?
C7 C6 C5 C4 0.0 . . . . ?
C5 C4 C3 F3 177.1(5) . . . . ?
C5 C4 C3 C2 0.0 . . . . ?
C31 C30 C29 C28 176.8(6) . . . . ?
C31 C30 C29 C34 -2.9(9) . . . . ?
C31 N2 C37 C36 0.2(9) . . . . ?
C30 N1 C26 C27 1.8(8) . . . . ?
C30 C31 N2 Eu1 4.5(7) . . . . ?
C30 C31 N2 C37 179.3(5) . . . . ?
C30 C31 C32 C33 -1.3(9) . . . . ?
C30 C31 C32 C35 -179.2(5) . . . . ?
C30 C29 C34 C33 1.7(10) . . . . ?
N2 C31 C30 N1 0.2(8) . . . . ?
N2 C31 C30 C29 -177.9(5) . . . . ?
N2 C31 C32 C33 179.4(5) . . . . ?
N2 C31 C32 C35 1.5(9) . . . . ?
N2 C37 C36 C35 0.8(10) . . . . ?
C22 C20 C21 C16 178.4(5) . . . . ?
C22 C20 C19 C18 -178.0(5) . . . . ?
C22 C20 C19 C25 2.1(8) . . . . ?
C22 C23 C24 C25 -1.1(10) . . . . ?
C37 C36 C35 C32 -0.7(10) . . . . ?
C36 C35 C32 C31 -0.4(9) . . . . ?
C36 C35 C32 C33 -178.2(6) . . . . ?
F6 C6 C5 F5 -0.6(6) . . . . ?
F6 C6 C5 C4 176.7(5) . . . . ?
C32 C31 C30 N1 -179.2(5) . . . . ?
C32 C31 C30 C29 2.8(9) . . . . ?
C32 C31 N2 Eu1 -176.2(4) . . . . ?
C32 C31 N2 C37 -1.4(9) . . . . ?
C32 C33 C34 C29 -0.2(11) . . . . ?
C34 C33 C32 C31 0.0(10) . . . . ?
C34 C33 C32 C35 177.8(7) . . . . ?
